data_7216147
loop_
_publ_author_name
'Rosokha, Sergiy V.'
'Stern, Charlotte L.'
'Swartz, Alan'
'Stewart, Rory'

_publ_section_title
;
 Halogen bonding of electrophilic bromocarbons with pseudohalide anions.
;
_journal_issue 25
_journal_name_full 'Physical chemistry chemical physics : PCCP'
_journal_page_first 12968
_journal_page_last 12979
_journal_paper_doi 10.1039/c4cp00976b
_journal_volume 16
_journal_year 2014
_chemical_formula_moiety 'C Br3 N O2, C12 H28 N, C N O'
_chemical_formula_sum 'C14 H28 Br3 N3 O3'
_chemical_formula_weight 526.12
_chemical_name_systematic
;
 ?
;
_space_group_crystal_system monoclinic
_space_group_IT_number 14
_space_group_name_Hall '-P 2yn'
_space_group_name_H-M_alt 'P 1 21/n 1'
_symmetry_space_group_name_Hall '-P 2yn'
_symmetry_space_group_name_H-M 'P 1 21/n 1'
_atom_sites_solution_hydrogens geom
_atom_sites_solution_primary direct
_audit_creation_date 2014-02-18
_audit_creation_method
;
  Olex2 1.1
  (compiled Nov  1 2011 20:42:30, GUI svn.r3906)
;
_cell_angle_alpha 90
_cell_angle_beta 98.635(2)
_cell_angle_gamma 90
_cell_formula_units_Z 4
_cell_length_a 8.3003(4)
_cell_length_b 18.9573(10)
_cell_length_c 12.9480(6)
_cell_measurement_reflns_used 9888
_cell_measurement_temperature 100(2)
_cell_measurement_theta_max 30.53
_cell_measurement_theta_min 2.67
_cell_volume 2014.29(17)
_computing_cell_refinement 'SAINT V7.23A (Bruker, 2005)'
_computing_data_collection 'APEX2 V2.1-4 (Bruker, 2007)'
_computing_data_reduction 'Bruker SAINT'
_computing_molecular_graphics 'Olex2 (Dolomanov et al., 2009)'
_computing_publication_material 'Olex2 (Dolomanov et al., 2009)'
_computing_structure_refinement 'XL (Sheldrick, 2008)'
_computing_structure_solution 'ShelXS (Sheldrick, 2008)'
_diffrn_ambient_temperature 100.0
_diffrn_detector_area_resol_mean 8
_diffrn_measured_fraction_theta_full 0.999
_diffrn_measured_fraction_theta_max 0.996
_diffrn_measurement_device_type 'Bruker APEX-II CCD'
_diffrn_measurement_method '\f and \w scans'
_diffrn_radiation_monochromator graphite
_diffrn_radiation_type MoK\a
_diffrn_radiation_wavelength 0.71073
_diffrn_reflns_av_R_equivalents 0.0439
_diffrn_reflns_av_unetI/netI 0.0192
_diffrn_reflns_Laue_measured_fraction_full 0.999
_diffrn_reflns_Laue_measured_fraction_max 0.996
_diffrn_reflns_limit_h_max 11
_diffrn_reflns_limit_h_min -11
_diffrn_reflns_limit_k_max 27
_diffrn_reflns_limit_k_min -27
_diffrn_reflns_limit_l_max 18
_diffrn_reflns_limit_l_min -18
_diffrn_reflns_number 100523
_diffrn_reflns_point_group_measured_fraction_full 0.999
_diffrn_reflns_point_group_measured_fraction_max 0.996
_diffrn_reflns_theta_full 25.242
_diffrn_reflns_theta_max 30.655
_diffrn_reflns_theta_min 1.920
_diffrn_source 'sealed tube'
_diffrn_source_current 30.0
_diffrn_source_power 1.5
_diffrn_source_voltage 50.0
_diffrn_standards_number 0
_exptl_absorpt_coefficient_mu 6.024
_exptl_absorpt_correction_T_max 0.7461
_exptl_absorpt_correction_T_min 0.4563
_exptl_absorpt_correction_type multi-scan
_exptl_absorpt_process_details
'SADABS-2008/1 (Bruker,2008) was used for absorption correction. wR2(int) was 0.1263 before and 0.0527 after correction. The Ratio of minimum to maximum transmission is 0.6116. The \l/2 correction factor is 0.0015.'
_exptl_crystal_colour colourless
_exptl_crystal_colour_primary colourless
_exptl_crystal_density_diffrn 1.735
_exptl_crystal_description prism
_exptl_crystal_F_000 1048
_exptl_crystal_size_max 0.496
_exptl_crystal_size_mid 0.346
_exptl_crystal_size_min 0.144
_refine_diff_density_max 0.923
_refine_diff_density_min -0.937
_refine_diff_density_rms 0.076
_refine_ls_extinction_method none
_refine_ls_goodness_of_fit_ref 1.036
_refine_ls_hydrogen_treatment constr
_refine_ls_matrix_type full
_refine_ls_number_parameters 212
_refine_ls_number_reflns 6198
_refine_ls_number_restraints 0
_refine_ls_restrained_S_all 1.036
_refine_ls_R_factor_all 0.0291
_refine_ls_R_factor_gt 0.0220
_refine_ls_shift/su_max 0.002
_refine_ls_shift/su_mean 0.000
_refine_ls_structure_factor_coef Fsqd
_refine_ls_weighting_details 'w=1/[\s^2^(Fo^2^)+(0.0198P)^2^+1.5317P] where P=(Fo^2^+2Fc^2^)/3'
_refine_ls_weighting_scheme calc
_refine_ls_wR_factor_gt 0.0467
_refine_ls_wR_factor_ref 0.0488
_reflns_Friedel_coverage 0.000
_reflns_number_gt 5421
_reflns_number_total 6198
_reflns_threshold_expression 'I > 2\s(I)'
_cod_data_source_file c4cp00976b2.cif
_cod_data_source_block n1777
_cod_depositor_comments 'Adding full bibliography for 7216144--7216148.cif.'
_cod_database_code 7216147
_shelxl_version_number 2013-3
_shelx_space_group_comment
;
The symmetry employed for this shelxl refinement is uniquely defined
by the following loop, which should always be used as a source of
symmetry information in preference to the above space-group names.
They are only intended as comments.
;
_shelx_estimated_absorpt_t_max 0.477
_shelx_estimated_absorpt_t_min 0.154
_olex2_refinement_description
;
1. Fixed Uiso
 At 1.2 times of:
  All C(H,H) groups
 At 1.5 times of:
  All C(H,H,H) groups
2.a Secondary CH2 refined with riding coordinates:
 C2(H2A,H2B), C3(H3A,H3B), C5(H5A,H5B), C6(H6A,H6B), C8(H8A,H8B), C9(H9A,H9B),
 C11(H11A,H11B), C12(H12A,H12B)
2.b Idealised Me refined as rotating group:
 C4(H4A,H4B,H4C), C7(H7A,H7B,H7C), C10(H10A,H10B,H10C), C13(H13A,H13B,H13C)
;
_olex2_computing_structure_solution_long 'ShelXS (Sheldrick, 2008)'

loop_
_space_group_symop_operation_xyz
'x, y, z'
'-x+1/2, y+1/2, -z+1/2'
'-x, -y, -z'
'x-1/2, -y-1/2, z-1/2'

loop_
_atom_site_label
_atom_site_type_symbol
_atom_site_fract_x
_atom_site_fract_y
_atom_site_fract_z
_atom_site_U_iso_or_equiv
_atom_site_adp_type
_atom_site_occupancy
_atom_site_site_symmetry_order
_atom_site_calc_flag
_atom_site_refinement_flags_posn
Br1 Br 0.83371(2) 0.66832(2) 0.71499(2) 0.01599(4) Uani 1 1 d .
Br2 Br 0.59913(2) 0.71298(2) 0.51037(2) 0.01637(4) Uani 1 1 d .
Br3 Br 0.44849(2) 0.66477(2) 0.71101(2) 0.02042(4) Uani 1 1 d .
O1 O 0.6480(2) 0.56190(8) 0.50781(11) 0.0389(4) Uani 1 1 d .
O2 O 0.60851(17) 0.53069(7) 0.66159(10) 0.0274(3) Uani 1 1 d .
N1 N 0.62471(17) 0.57429(7) 0.59572(11) 0.0185(3) Uani 1 1 d .
C1 C 0.62350(19) 0.65306(8) 0.63101(12) 0.0154(3) Uani 1 1 d .
N2 N 0.34902(15) 0.38223(7) 0.86358(9) 0.0118(2) Uani 1 1 d .
C2 C 0.33246(18) 0.30434(8) 0.88702(12) 0.0137(3) Uani 1 1 d .
H2A H 0.2202 0.2954 0.9009 0.016 Uiso 1 1 calc R
H2B H 0.3479 0.2770 0.8241 0.016 Uiso 1 1 calc R
C3 C 0.4513(2) 0.27727(8) 0.97887(13) 0.0183(3) Uani 1 1 d .
H3A H 0.4434 0.3064 1.0414 0.022 Uiso 1 1 calc R
H3B H 0.5640 0.2809 0.9630 0.022 Uiso 1 1 calc R
C4 C 0.4124(2) 0.20072(9) 1.00066(14) 0.0241(4) Uani 1 1 d .
H4A H 0.4194 0.1722 0.9384 0.036 Uiso 1 1 calc GR
H4B H 0.3020 0.1976 1.0185 0.036 Uiso 1 1 calc GR
H4C H 0.4908 0.1831 1.0591 0.036 Uiso 1 1 calc GR
C5 C 0.51898(17) 0.39943(8) 0.84193(11) 0.0134(3) Uani 1 1 d .
H5A H 0.5979 0.3862 0.9040 0.016 Uiso 1 1 calc R
H5B H 0.5269 0.4511 0.8328 0.016 Uiso 1 1 calc R
C6 C 0.56909(19) 0.36351(8) 0.74709(12) 0.0165(3) Uani 1 1 d .
H6A H 0.5161 0.3870 0.6825 0.020 Uiso 1 1 calc R
H6B H 0.5342 0.3135 0.7447 0.020 Uiso 1 1 calc R
C7 C 0.7537(2) 0.36786(10) 0.75402(14) 0.0226(3) Uani 1 1 d .
H7A H 0.7871 0.3456 0.6923 0.034 Uiso 1 1 calc GR
H7B H 0.8053 0.3433 0.8170 0.034 Uiso 1 1 calc GR
H7C H 0.7875 0.4174 0.7572 0.034 Uiso 1 1 calc GR
C8 C 0.32329(18) 0.42624(8) 0.95744(11) 0.0132(3) Uani 1 1 d .
H8A H 0.3212 0.4766 0.9369 0.016 Uiso 1 1 calc R
H8B H 0.4184 0.4195 1.0126 0.016 Uiso 1 1 calc R
C9 C 0.17013(18) 0.41063(8) 1.00399(12) 0.0157(3) Uani 1 1 d .
H9A H 0.1761 0.3626 1.0343 0.019 Uiso 1 1 calc R
H9B H 0.0735 0.4131 0.9490 0.019 Uiso 1 1 calc R
C10 C 0.1556(2) 0.46490(8) 1.08853(12) 0.0172(3) Uani 1 1 d .
H10A H 0.1586 0.5124 1.0591 0.026 Uiso 1 1 calc GR
H10B H 0.2466 0.4592 1.1456 0.026 Uiso 1 1 calc GR
H10C H 0.0524 0.4581 1.1153 0.026 Uiso 1 1 calc GR
C11 C 0.22310(18) 0.39876(8) 0.76921(12) 0.0148(3) Uani 1 1 d .
H11A H 0.2405 0.3664 0.7119 0.018 Uiso 1 1 calc R
H11B H 0.1137 0.3887 0.7873 0.018 Uiso 1 1 calc R
C12 C 0.2243(2) 0.47385(8) 0.72916(13) 0.0188(3) Uani 1 1 d .
H12A H 0.3285 0.4832 0.7031 0.023 Uiso 1 1 calc R
H12B H 0.2155 0.5072 0.7869 0.023 Uiso 1 1 calc R
C13 C 0.0830(2) 0.48547(10) 0.64146(14) 0.0247(4) Uani 1 1 d .
H13A H 0.0904 0.4517 0.5851 0.037 Uiso 1 1 calc GR
H13B H 0.0877 0.5336 0.6145 0.037 Uiso 1 1 calc GR
H13C H -0.0202 0.4786 0.6683 0.037 Uiso 1 1 calc GR
O3 O 0.25329(16) 0.60077(6) 0.92798(10) 0.0256(3) Uani 1 1 d .
N3 N 0.13838(19) 0.69691(8) 0.82497(12) 0.0250(3) Uani 1 1 d .
C14 C 0.19223(18) 0.65061(8) 0.87363(12) 0.0140(3) Uani 1 1 d .

loop_
_atom_site_aniso_label
_atom_site_aniso_U_11
_atom_site_aniso_U_22
_atom_site_aniso_U_33
_atom_site_aniso_U_23
_atom_site_aniso_U_13
_atom_site_aniso_U_12
Br1 0.01778(7) 0.01461(7) 0.01443(7) 0.00268(5) -0.00130(5) -0.00210(5)
Br2 0.01778(7) 0.01679(8) 0.01378(7) 0.00393(5) -0.00018(5) -0.00185(6)
Br3 0.02030(8) 0.02417(9) 0.01782(8) 0.00238(6) 0.00621(6) -0.00010(6)
O1 0.0721(11) 0.0228(7) 0.0250(7) -0.0044(5) 0.0173(7) 0.0022(7)
O2 0.0390(7) 0.0167(6) 0.0253(6) 0.0051(5) 0.0012(5) -0.0056(5)
N1 0.0197(7) 0.0156(6) 0.0196(6) 0.0001(5) 0.0012(5) -0.0020(5)
C1 0.0177(7) 0.0136(7) 0.0147(7) 0.0017(5) 0.0017(5) -0.0013(5)
N2 0.0122(5) 0.0108(6) 0.0121(5) -0.0003(4) 0.0006(4) -0.0006(4)
C2 0.0166(7) 0.0086(6) 0.0158(7) 0.0010(5) 0.0022(5) -0.0004(5)
C3 0.0189(7) 0.0150(7) 0.0200(7) 0.0013(6) -0.0002(6) 0.0019(6)
C4 0.0240(8) 0.0195(8) 0.0293(9) 0.0095(7) 0.0051(7) 0.0024(6)
C5 0.0120(6) 0.0136(7) 0.0147(7) -0.0016(5) 0.0024(5) -0.0021(5)
C6 0.0187(7) 0.0149(7) 0.0167(7) -0.0027(6) 0.0051(6) -0.0007(6)
C7 0.0202(8) 0.0244(9) 0.0252(8) -0.0051(7) 0.0102(6) -0.0010(6)
C8 0.0146(7) 0.0126(7) 0.0128(6) -0.0023(5) 0.0026(5) -0.0004(5)
C9 0.0152(7) 0.0134(7) 0.0191(7) -0.0015(6) 0.0044(5) -0.0007(5)
C10 0.0201(7) 0.0156(7) 0.0167(7) -0.0015(6) 0.0054(6) 0.0003(6)
C11 0.0139(7) 0.0155(7) 0.0136(6) 0.0009(5) -0.0022(5) -0.0015(5)
C12 0.0225(8) 0.0136(7) 0.0187(7) 0.0026(6) -0.0021(6) 0.0001(6)
C13 0.0222(8) 0.0263(9) 0.0240(8) 0.0100(7) -0.0018(6) 0.0004(7)
O3 0.0311(7) 0.0166(6) 0.0260(6) 0.0041(5) -0.0059(5) 0.0004(5)
N3 0.0268(8) 0.0235(8) 0.0223(7) -0.0018(6) -0.0038(6) -0.0035(6)
C14 0.0129(6) 0.0147(7) 0.0152(7) -0.0093(5) 0.0048(5) -0.0070(5)

loop_
_atom_type_symbol
_atom_type_description
_atom_type_scat_dispersion_real
_atom_type_scat_dispersion_imag
_atom_type_scat_source
C C 0.0033 0.0016 'International Tables Vol C Tables 4.2.6.8 and 6.1.1.4'
H H 0.0000 0.0000 'International Tables Vol C Tables 4.2.6.8 and 6.1.1.4'
N N 0.0061 0.0033 'International Tables Vol C Tables 4.2.6.8 and 6.1.1.4'
O O 0.0106 0.0060 'International Tables Vol C Tables 4.2.6.8 and 6.1.1.4'
Br Br -0.2901 2.4595 'International Tables Vol C Tables 4.2.6.8 and 6.1.1.4'

loop_
_geom_angle_atom_site_label_1
_geom_angle_atom_site_label_2
_geom_angle_atom_site_label_3
_geom_angle
O1 N1 O2 125.66(15)
O1 N1 C1 118.12(13)
O2 N1 C1 116.14(13)
Br2 C1 Br1 110.20(7)
Br2 C1 Br3 112.04(8)
Br3 C1 Br1 111.79(8)
N1 C1 Br1 105.23(10)
N1 C1 Br2 109.42(10)
N1 C1 Br3 107.88(10)
C5 N2 C2 111.18(11)
C5 N2 C8 106.09(11)
C5 N2 C11 110.78(11)
C8 N2 C2 110.33(11)
C8 N2 C11 111.67(11)
C11 N2 C2 106.85(11)
N2 C2 H2A 108.6
N2 C2 H2B 108.6
H2A C2 H2B 107.6
C3 C2 N2 114.73(12)
C3 C2 H2A 108.6
C3 C2 H2B 108.6
C2 C3 H3A 109.7
C2 C3 H3B 109.7
C2 C3 C4 109.71(14)
H3A C3 H3B 108.2
C4 C3 H3A 109.7
C4 C3 H3B 109.7
C3 C4 H4A 109.5
C3 C4 H4B 109.5
C3 C4 H4C 109.5
H4A C4 H4B 109.5
H4A C4 H4C 109.5
H4B C4 H4C 109.5
N2 C5 H5A 108.4
N2 C5 H5B 108.4
N2 C5 C6 115.45(12)
H5A C5 H5B 107.5
C6 C5 H5A 108.4
C6 C5 H5B 108.4
C5 C6 H6A 109.9
C5 C6 H6B 109.9
C5 C6 C7 108.89(13)
H6A C6 H6B 108.3
C7 C6 H6A 109.9
C7 C6 H6B 109.9
C6 C7 H7A 109.5
C6 C7 H7B 109.5
C6 C7 H7C 109.5
H7A C7 H7B 109.5
H7A C7 H7C 109.5
H7B C7 H7C 109.5
N2 C8 H8A 108.3
N2 C8 H8B 108.3
N2 C8 C9 116.04(12)
H8A C8 H8B 107.4
C9 C8 H8A 108.3
C9 C8 H8B 108.3
C8 C9 H9A 110.0
C8 C9 H9B 110.0
C8 C9 C10 108.42(13)
H9A C9 H9B 108.4
C10 C9 H9A 110.0
C10 C9 H9B 110.0
C9 C10 H10A 109.5
C9 C10 H10B 109.5
C9 C10 H10C 109.5
H10A C10 H10B 109.5
H10A C10 H10C 109.5
H10B C10 H10C 109.5
N2 C11 H11A 108.4
N2 C11 H11B 108.4
H11A C11 H11B 107.5
C12 C11 N2 115.50(12)
C12 C11 H11A 108.4
C12 C11 H11B 108.4
C11 C12 H12A 109.6
C11 C12 H12B 109.6
C11 C12 C13 110.32(13)
H12A C12 H12B 108.1
C13 C12 H12A 109.6
C13 C12 H12B 109.6
C12 C13 H13A 109.5
C12 C13 H13B 109.5
C12 C13 H13C 109.5
H13A C13 H13B 109.5
H13A C13 H13C 109.5
H13B C13 H13C 109.5
N3 C14 O3 178.80(18)

loop_
_geom_bond_atom_site_label_1
_geom_bond_atom_site_label_2
_geom_bond_distance
Br1 C1 1.9341(16)
Br2 C1 1.9174(15)
Br3 C1 1.9194(16)
O1 N1 1.2058(19)
O2 N1 1.2096(18)
N1 C1 1.562(2)
N2 C2 1.5177(19)
N2 C5 1.5145(18)
N2 C8 1.5155(18)
N2 C11 1.5167(19)
C2 H2A 0.9900
C2 H2B 0.9900
C2 C3 1.516(2)
C3 H3A 0.9900
C3 H3B 0.9900
C3 C4 1.522(2)
C4 H4A 0.9800
C4 H4B 0.9800
C4 H4C 0.9800
C5 H5A 0.9900
C5 H5B 0.9900
C5 C6 1.516(2)
C6 H6A 0.9900
C6 H6B 0.9900
C6 C7 1.524(2)
C7 H7A 0.9800
C7 H7B 0.9800
C7 H7C 0.9800
C8 H8A 0.9900
C8 H8B 0.9900
C8 C9 1.516(2)
C9 H9A 0.9900
C9 H9B 0.9900
C9 C10 1.520(2)
C10 H10A 0.9800
C10 H10B 0.9800
C10 H10C 0.9800
C11 H11A 0.9900
C11 H11B 0.9900
C11 C12 1.516(2)
C12 H12A 0.9900
C12 H12B 0.9900
C12 C13 1.521(2)
C13 H13A 0.9800
C13 H13B 0.9800
C13 H13C 0.9800
O3 C14 1.240(2)
N3 C14 1.133(2)

loop_
_geom_torsion_atom_site_label_1
_geom_torsion_atom_site_label_2
_geom_torsion_atom_site_label_3
_geom_torsion_atom_site_label_4
_geom_torsion
O1 N1 C1 Br1 -102.02(15)
O1 N1 C1 Br2 16.37(19)
O1 N1 C1 Br3 138.50(14)
O2 N1 C1 Br1 75.05(15)
O2 N1 C1 Br2 -166.57(12)
O2 N1 C1 Br3 -44.43(16)
N2 C2 C3 C4 174.79(13)
N2 C5 C6 C7 -163.25(13)
N2 C8 C9 C10 -173.69(12)
N2 C11 C12 C13 -174.65(13)
C2 N2 C5 C6 62.70(16)
C2 N2 C8 C9 -51.14(16)
C2 N2 C11 C12 -177.19(13)
C5 N2 C2 C3 58.10(16)
C5 N2 C8 C9 -171.67(12)
C5 N2 C11 C12 -55.94(17)
C8 N2 C2 C3 -59.32(16)
C8 N2 C5 C6 -177.33(12)
C8 N2 C11 C12 62.08(17)
C11 N2 C2 C3 179.10(13)
C11 N2 C5 C6 -55.96(16)
C11 N2 C8 C9 67.54(16)
